data_4107321
loop_
_publ_author_name
'Mark R. Ringenberg'
'Swarna Latha Kokatam'
'Zachariah M. Heiden'
'Thomas B. Rauchfuss'

_publ_section_title
;
 Redox-Switched Oxidation of Dihydrogen Using a Non-Innocent Ligand
;
_journal_name_full 'Journal of the American Chemical Society'
_journal_page_first 788
_journal_page_last 789
_journal_paper_doi 10.1021/ja076801k
_journal_volume 130
_journal_year 2008
_chemical_formula_moiety 'C32 H12 B F24, C31 H39 F3 Ir N O, 2(C H2 Cl2)'
_chemical_formula_sum 'C65 H55 B Cl4 F27 Ir N O'
_chemical_formula_weight 1723.91
_chemical_name_systematic
; 
? 
;
_space_group_IT_number 2
_symmetry_cell_setting triclinic
_symmetry_space_group_name_Hall '-P 1'
_symmetry_space_group_name_H-M 'P -1'
_atom_sites_solution_hydrogens geom
_atom_sites_solution_primary direct
_atom_sites_solution_secondary difmap
_audit_creation_method SHELXL-97
_audit_update_record
; 
?2007-10-17   text and data added, mrr 
;
_cell_angle_alpha 102.098(2)
_cell_angle_beta 102.096(2)
_cell_angle_gamma 100.019(2)
_cell_formula_units_Z 2
_cell_length_a 12.7251(3)
_cell_length_b 16.5921(4)
_cell_length_c 18.5918(5)
_cell_measurement_reflns_used 8715
_cell_measurement_temperature 297(2)
_cell_measurement_theta_max 18.93
_cell_measurement_theta_min 2.25
_cell_volume 3654.24(17)
_computing_cell_refinement 'SAINT V7.23A (Bruker, 2005)'
_computing_data_collection 'APEX2 V2.0-1 (Bruker, 2004)'
_computing_data_reduction
; 
SAINT V7.23A, XPREP V2005/2, SADABS V2007/4 (Bruker, 2005 & 2007) 
;
_computing_molecular_graphics 'SHELXTL V6.12 (Bruker, 2005)'
_computing_publication_material 'XCIF V6.12 (Bruker, 2005)'
_computing_structure_refinement 'SHELXTL V6.12 (Bruker, 2005)'
_computing_structure_solution 'SHELXTL V6.12 (Bruker, 2005)'
_diffrn_ambient_temperature 297(2)
_diffrn_measured_fraction_theta_full 0.983
_diffrn_measured_fraction_theta_max 0.983
_diffrn_measurement_device 'Bruker Kappa/ApexII CCD'
_diffrn_measurement_method 'profile data from \f and \w scans'
_diffrn_radiation_monochromator graphite
_diffrn_radiation_source 'fine-focus sealed tube'
_diffrn_radiation_type MoK\a
_diffrn_radiation_wavelength 0.71073
_diffrn_radiation_wavelength_id ga93vas
_diffrn_reflns_av_R_equivalents 0.0516
_diffrn_reflns_av_sigmaI/netI 0.0689
_diffrn_reflns_limit_h_max 15
_diffrn_reflns_limit_h_min -15
_diffrn_reflns_limit_k_max 19
_diffrn_reflns_limit_k_min -20
_diffrn_reflns_limit_l_max 22
_diffrn_reflns_limit_l_min -22
_diffrn_reflns_number 45524
_diffrn_reflns_theta_full 25.76
_diffrn_reflns_theta_max 25.76
_diffrn_reflns_theta_min 1.50
_exptl_absorpt_coefficient_mu 2.082
_exptl_absorpt_correction_T_max 0.8193
_exptl_absorpt_correction_T_min 0.5720
_exptl_absorpt_correction_type integration
_exptl_absorpt_process_details 'SHELXTL/XPREP V2005/2 (Bruker, 2005)'
_exptl_crystal_colour black
_exptl_crystal_density_diffrn 1.567
_exptl_crystal_description prism
_exptl_crystal_F_000 1706
_exptl_crystal_id ga93vas
_exptl_crystal_preparation
; 
The data crystal was mounted using epoxy to a 0.3 mm cryo-loop 
(Hampton Research) with the (-1 2 2) scattering planes roughly normal 
to the spindle axis. 
;
_exptl_crystal_size_max 0.34
_exptl_crystal_size_mid 0.20
_exptl_crystal_size_min 0.11
_refine_diff_density_max 3.233
_refine_diff_density_min -1.278
_refine_diff_density_rms 0.100
_refine_ls_extinction_method none
_refine_ls_goodness_of_fit_ref 1.037
_refine_ls_hydrogen_treatment noref
_refine_ls_matrix_type full
_refine_ls_number_parameters 1424
_refine_ls_number_reflns 13774
_refine_ls_number_restraints 3824
_refine_ls_restrained_S_all 0.968
_refine_ls_R_factor_all 0.1112
_refine_ls_R_factor_gt 0.0657
_refine_ls_shift/su_max 0.039
_refine_ls_shift/su_mean 0.000
_refine_ls_structure_factor_coef Fsqd
_refine_ls_weighting_details 'calc w=1/[\s^2^(Fo^2^)+(0.0862P)^2^+8.3172P] where P=(Fo^2^+2Fc^2^)/3'
_refine_ls_weighting_scheme calc
_refine_ls_wR_factor_gt 0.1574
_refine_ls_wR_factor_ref 0.1819
_reflns_number_gt 8911
_reflns_number_total 13774
_reflns_threshold_expression >2sigma(I)
_cod_data_source_file ja076801k-file003.cif
_cod_data_source_block ga93vas
_cod_original_cell_volume 3654.24(16)
_cod_original_sg_symbol_Hall '-P 1 '
_cod_original_sg_symbol_H-M 'P -1 '
_cod_database_code 4107321

loop_
_symmetry_equiv_pos_as_xyz
'x, y, z'
'-x, -y, -z'

loop_
_atom_site_label
_atom_site_type_symbol
_atom_site_fract_x
_atom_site_fract_y
_atom_site_fract_z
_atom_site_U_iso_or_equiv
_atom_site_adp_type
_atom_site_occupancy
_atom_site_symmetry_multiplicity
_atom_site_calc_flag
_atom_site_refinement_flags
_atom_site_disorder_assembly
_atom_site_disorder_group
Ir1 Ir 0.59393(3) 0.88838(2) 0.792877(19) 0.06384(14) Uani 1 1 d . . .
N1 N 0.4928(5) 0.7749(4) 0.7762(3) 0.0564(14) Uani 1 1 d . . .
O1 O 0.7006(4) 0.8199(3) 0.8339(3) 0.0657(13) Uani 1 1 d . . .
C1 C 0.6952(7) 1.0149(5) 0.8300(5) 0.068(2) Uani 1 1 d . . .
C2 C 0.6763(7) 0.9863(5) 0.7503(5) 0.069(2) Uani 1 1 d . . .
C3 C 0.5599(7) 0.9675(5) 0.7176(4) 0.065(2) Uani 1 1 d . . .
C4 C 0.5054(6) 0.9841(5) 0.7764(5) 0.071(2) Uani 1 1 d . . .
C5 C 0.5917(9) 1.0138(6) 0.8466(5) 0.081(3) Uani 1 1 d . . .
C6 C 0.8069(9) 1.0403(7) 0.8863(7) 0.124(4) Uani 1 1 d . . .
H6A H 0.8441 1.0955 0.8855 0.186 Uiso 1 1 calc R . .
H6B H 0.8499 1.0001 0.8729 0.186 Uiso 1 1 calc R . .
H6C H 0.7976 1.0415 0.9364 0.186 Uiso 1 1 calc R . .
C7 C 0.7646(9) 0.9775(7) 0.7089(7) 0.111(4) Uani 1 1 d . . .
H7A H 0.7941 1.0312 0.7007 0.167 Uiso 1 1 calc R . .
H7B H 0.7338 0.9366 0.6608 0.167 Uiso 1 1 calc R . .
H7C H 0.8226 0.9592 0.7388 0.167 Uiso 1 1 calc R . .
C8 C 0.5054(10) 0.9372(7) 0.6332(5) 0.111(4) Uani 1 1 d . . .
H8A H 0.4954 0.9849 0.6132 0.166 Uiso 1 1 calc R . .
H8B H 0.4349 0.8998 0.6249 0.166 Uiso 1 1 calc R . .
H8C H 0.5513 0.9076 0.6079 0.166 Uiso 1 1 calc R . .
C9 C 0.3865(9) 0.9800(7) 0.7669(8) 0.117(4) Uani 1 1 d . . .
H9A H 0.3465 0.9463 0.7169 0.175 Uiso 1 1 calc R . .
H9B H 0.3738 1.0362 0.7734 0.175 Uiso 1 1 calc R . .
H9C H 0.3618 0.9550 0.8043 0.175 Uiso 1 1 calc R . .
C10 C 0.5743(13) 1.0427(8) 0.9266(6) 0.143(5) Uani 1 1 d . . .
H10A H 0.5950 1.1034 0.9434 0.215 Uiso 1 1 calc R . .
H10B H 0.6190 1.0192 0.9613 0.215 Uiso 1 1 calc R . .
H10C H 0.4980 1.0236 0.9251 0.215 Uiso 1 1 calc R . .
C11 C 0.6590(6) 0.7406(4) 0.8233(4) 0.0540(17) Uani 1 1 d . . .
C12 C 0.5409(5) 0.7119(4) 0.7897(4) 0.0520(16) Uani 1 1 d . . .
C13 C 0.4885(6) 0.6265(4) 0.7746(4) 0.0574(18) Uani 1 1 d . . .
H13 H 0.4127 0.6091 0.7538 0.069 Uiso 1 1 calc R . .
C14 C 0.5481(6) 0.5686(5) 0.7903(4) 0.0607(19) Uani 1 1 d . . .
C15 C 0.6659(7) 0.5994(5) 0.8248(5) 0.068(2) Uani 1 1 d . . .
H15 H 0.7059 0.5596 0.8358 0.082 Uiso 1 1 calc R . .
C16 C 0.7231(6) 0.6820(5) 0.8426(5) 0.0632(19) Uani 1 1 d . . .
C17 C 0.4984(7) 0.4744(5) 0.7731(5) 0.073(2) Uani 1 1 d . . .
C18 C 0.3719(9) 0.4536(6) 0.7457(7) 0.118(4) Uani 1 1 d . . .
H18A H 0.3504 0.4735 0.7012 0.177 Uiso 1 1 calc R . .
H18B H 0.3422 0.4809 0.7852 0.177 Uiso 1 1 calc R . .
H18C H 0.3441 0.3935 0.7337 0.177 Uiso 1 1 calc R . .
C19 C 0.5474(12) 0.4265(7) 0.7138(7) 0.135(5) Uani 1 1 d . . .
H19A H 0.5234 0.4402 0.6662 0.202 Uiso 1 1 calc R . .
H19B H 0.5232 0.3667 0.7072 0.202 Uiso 1 1 calc R . .
H19C H 0.6265 0.4426 0.7305 0.202 Uiso 1 1 calc R . .
C20 C 0.5279(9) 0.4444(6) 0.8456(6) 0.101(3) Uani 1 1 d . . .
H20A H 0.6067 0.4558 0.8640 0.152 Uiso 1 1 calc R . .
H20B H 0.4977 0.3846 0.8347 0.152 Uiso 1 1 calc R . .
H20C H 0.4977 0.4739 0.8837 0.152 Uiso 1 1 calc R . .
C21 C 0.8473(7) 0.7117(6) 0.8789(6) 0.083(3) Uani 1 1 d . . .
C22 C 0.9040(9) 0.7496(8) 0.8232(8) 0.122(4) Uani 1 1 d . . .
H22A H 0.8821 0.8012 0.8187 0.183 Uiso 1 1 calc R . .
H22B H 0.8822 0.7099 0.7741 0.183 Uiso 1 1 calc R . .
H22C H 0.9827 0.7611 0.8424 0.183 Uiso 1 1 calc R . .
C23 C 0.8700(8) 0.7783(6) 0.9527(6) 0.105(3) Uani 1 1 d . . .
H23A H 0.8440 0.8268 0.9428 0.158 Uiso 1 1 calc R . .
H23B H 0.9479 0.7945 0.9759 0.158 Uiso 1 1 calc R . .
H23C H 0.8324 0.7558 0.9864 0.158 Uiso 1 1 calc R . .
C24 C 0.8973(8) 0.6384(7) 0.8974(8) 0.119(4) Uani 1 1 d . . .
H24A H 0.8871 0.5957 0.8513 0.178 Uiso 1 1 calc R . .
H24B H 0.8612 0.6145 0.9311 0.178 Uiso 1 1 calc R . .
H24C H 0.9747 0.6591 0.9214 0.178 Uiso 1 1 calc R . .
C25 C 0.3740(6) 0.7536(5) 0.7429(4) 0.0629(19) Uani 1 1 d . . .
C26 C 0.3383(8) 0.7356(6) 0.6643(5) 0.085(3) Uani 1 1 d . . .
H26 H 0.3897 0.7392 0.6354 0.102 Uiso 1 1 calc R . .
C27 C 0.2288(9) 0.7128(7) 0.6293(7) 0.107(3) Uani 1 1 d . . .
H27 H 0.2055 0.7011 0.5766 0.129 Uiso 1 1 calc R . .
C28 C 0.1521(9) 0.7068(8) 0.6711(8) 0.117(4) Uani 1 1 d . . .
H28 H 0.0772 0.6903 0.6467 0.140 Uiso 1 1 calc R . .
C29 C 0.1866(8) 0.7256(7) 0.7498(7) 0.099(3) Uani 1 1 d . . .
H29 H 0.1343 0.7214 0.7779 0.119 Uiso 1 1 calc R . .
C30 C 0.2979(6) 0.7505(5) 0.7870(5) 0.068(2) Uani 1 1 d . . .
C31 C 0.3322(8) 0.7715(7) 0.8716(6) 0.085(3) Uani 1 1 d . . .
F1 F 0.2494(5) 0.7700(5) 0.9033(4) 0.123(2) Uani 1 1 d . . .
F2 F 0.3860(6) 0.7184(5) 0.8969(3) 0.135(3) Uani 1 1 d . . .
F3 F 0.3997(7) 0.8461(5) 0.9016(3) 0.150(3) Uani 1 1 d . . .
B1_1 B 0.9208(6) 0.7897(5) 0.2598(4) 0.0467(17) Uani 1 1 d . . .
C1_1 C 0.8454(5) 0.7192(4) 0.1831(4) 0.0494(16) Uani 1 1 d . . .
C2_1 C 0.8668(6) 0.6397(4) 0.1586(4) 0.0606(19) Uani 1 1 d . A .
H2_1 H 0.9291 0.6269 0.1859 0.073 Uiso 1 1 calc R . .
C3_1 C 0.7996(6) 0.5793(3) 0.0958(4) 0.067(2) Uani 1 1 d DU . .
C4_1 C 0.7060(7) 0.5935(5) 0.0541(4) 0.073(2) Uani 1 1 d . A .
H4_1 H 0.6617 0.5528 0.0111 0.088 Uiso 1 1 calc R . .
C5_1 C 0.6787(5) 0.6706(4) 0.0778(3) 0.0594(18) Uani 1 1 d DU . .
C6_1 C 0.7461(6) 0.7307(4) 0.1413(4) 0.0525(16) Uani 1 1 d . A .
H6_1 H 0.7248 0.7810 0.1571 0.063 Uiso 1 1 calc R . .
C7_1 C 0.8314(8) 0.4924(4) 0.0752(5) 0.101(4) Uani 0.421(4) 1 d PGDU A 1
F1_1 F 0.848(2) 0.4612(9) 0.1362(7) 0.118(4) Uani 0.421(4) 1 d PGDU A 1
F2_1 F 0.9246(15) 0.5046(8) 0.0525(15) 0.117(4) Uani 0.421(4) 1 d PGDU A 1
F3_1 F 0.7514(14) 0.4377(8) 0.0191(11) 0.121(4) Uani 0.421(4) 1 d PGDU A 1
C8_1 C 0.5757(4) 0.6917(4) 0.0311(3) 0.080(3) Uani 0.576(4) 1 d PGDU A 1
F4_1 F 0.5045(11) 0.6203(5) -0.0116(11) 0.085(3) Uani 0.576(4) 1 d PGDU A 1
F5_1 F 0.6072(8) 0.7392(14) -0.0139(10) 0.088(3) Uani 0.576(4) 1 d PGDU A 1
F6_1 F 0.5272(11) 0.7345(12) 0.0786(4) 0.084(3) Uani 0.576(4) 1 d PGDU A 1
C33_1 C 0.8301(9) 0.4930(5) 0.0724(6) 0.100(4) Uani 0.360(10) 1 d PGDU A 2
F25_1 F 0.790(2) 0.4608(12) -0.0026(7) 0.125(5) Uani 0.360(10) 1 d PGDU A 2
F26_1 F 0.786(2) 0.4400(9) 0.1089(14) 0.120(4) Uani 0.360(10) 1 d PGDU A 2
F27_1 F 0.9397(9) 0.5036(10) 0.0905(14) 0.117(5) Uani 0.360(10) 1 d PGDU A 2
C34_1 C 0.5803(9) 0.6959(9) 0.0298(7) 0.079(4) Uani 0.230(17) 1 d PGDU A 2
F28_1 F 0.6163(18) 0.7690(15) 0.0138(18) 0.086(4) Uani 0.230(17) 1 d PGDU A 2
F29_1 F 0.5049(16) 0.705(2) 0.0694(14) 0.085(4) Uani 0.230(17) 1 d PGDU A 2
F30_1 F 0.535(2) 0.6356(16) -0.0349(12) 0.086(4) Uani 0.230(17) 1 d PGDU A 2
C41_1 C 0.8260(15) 0.4925(6) 0.0675(10) 0.100(5) Uani 0.219(10) 1 d PGDU A 3
F49_1 F 0.909(3) 0.4810(19) 0.1189(19) 0.117(4) Uani 0.219(10) 1 d PGDU A 3
F50_1 F 0.738(2) 0.4296(8) 0.055(3) 0.121(5) Uani 0.219(10) 1 d PGDU A 3
F51_1 F 0.856(4) 0.4889(15) 0.0023(18) 0.122(5) Uani 0.219(10) 1 d PGDU A 3
C42_1 C 0.5740(8) 0.6893(10) 0.0317(7) 0.079(4) Uani 0.194(16) 1 d PGDU A 3
F52_1 F 0.585(2) 0.694(3) -0.0374(12) 0.087(4) Uani 0.194(16) 1 d PGDU A 3
F53_1 F 0.4852(12) 0.6284(17) 0.023(2) 0.085(4) Uani 0.194(16) 1 d PGDU A 3
F54_1 F 0.556(2) 0.7629(15) 0.0665(18) 0.086(4) Uani 0.194(16) 1 d PGDU A 3
C9_1 C 0.8670(5) 0.7689(4) 0.3287(4) 0.0511(16) Uani 1 1 d . . .
C10_1 C 0.8935(6) 0.7065(5) 0.3650(4) 0.0592(18) Uani 1 1 d . B .
H10_1 H 0.9464 0.6781 0.3517 0.071 Uiso 1 1 calc R . .
C11_1 C 0.8435(6) 0.6856(4) 0.4199(4) 0.067(2) Uani 1 1 d DU . .
C12_1 C 0.7632(7) 0.7237(5) 0.4394(4) 0.069(2) Uani 1 1 d . B .
H12_1 H 0.7293 0.7094 0.4761 0.083 Uiso 1 1 calc R . .
C13_1 C 0.7334(5) 0.7841(5) 0.4032(4) 0.067(2) Uani 1 1 d DU . .
C14_1 C 0.7846(6) 0.8060(5) 0.3494(4) 0.0561(18) Uani 1 1 d . B .
H14_1 H 0.7631 0.8471 0.3262 0.067 Uiso 1 1 calc R . .
C15_1 C 0.8840(7) 0.6212(5) 0.4627(4) 0.096(4) Uani 0.463(4) 1 d PGDU B 1
F7_1 F 0.8576(13) 0.6331(9) 0.5294(7) 0.112(3) Uani 0.463(4) 1 d PGDU B 1
F8_1 F 0.9934(7) 0.6322(10) 0.4747(8) 0.109(3) Uani 0.463(4) 1 d PGDU B 1
F9_1 F 0.8351(13) 0.5427(5) 0.4206(7) 0.111(4) Uani 0.463(4) 1 d PGDU B 1
C16_1 C 0.6449(7) 0.8320(7) 0.4227(7) 0.099(4) Uani 0.343(4) 1 d PGDU B 1
F10_1 F 0.612(2) 0.8120(17) 0.4816(13) 0.114(4) Uani 0.343(4) 1 d PGDU B 1
F11_1 F 0.5589(13) 0.8102(16) 0.3617(10) 0.111(4) Uani 0.343(4) 1 d PGDU B 1
F12_1 F 0.6869(13) 0.9153(7) 0.4397(17) 0.111(4) Uani 0.343(4) 1 d PGDU B 1
C35_1 C 0.8737(10) 0.6110(6) 0.4517(6) 0.095(4) Uani 0.319(9) 1 d PGDU B 2
F31_1 F 0.8748(19) 0.5472(8) 0.3947(8) 0.104(4) Uani 0.319(9) 1 d PGDU B 2
F32_1 F 0.7990(16) 0.5846(12) 0.4876(13) 0.115(4) Uani 0.319(9) 1 d PGDU B 2
F33_1 F 0.9734(13) 0.6371(11) 0.5006(11) 0.111(4) Uani 0.319(9) 1 d PGDU B 2
C36_1 C 0.6408(8) 0.8267(8) 0.4248(7) 0.100(4) Uani 0.278(10) 1 d PGDU B 2
F34_1 F 0.636(3) 0.8923(18) 0.3942(19) 0.109(4) Uani 0.278(10) 1 d PGDU B 2
F35_1 F 0.662(2) 0.854(2) 0.5005(8) 0.114(4) Uani 0.278(10) 1 d PGDU B 2
F36_1 F 0.5442(10) 0.7701(14) 0.398(2) 0.113(4) Uani 0.278(10) 1 d PGDU B 2
C43_1 C 0.8696(13) 0.6126(8) 0.4550(9) 0.095(5) Uani 0.218(9) 1 d PGDU B 3
F55_1 F 0.941(3) 0.5755(18) 0.4250(19) 0.110(4) Uani 0.218(9) 1 d PGDU B 3
F56_1 F 0.7781(17) 0.5531(12) 0.4437(17) 0.109(4) Uani 0.218(9) 1 d PGDU B 3
F57_1 F 0.913(3) 0.6413(14) 0.5300(9) 0.113(4) Uani 0.218(9) 1 d PGDU B 3
C44_1 C 0.6394(7) 0.8247(6) 0.4240(6) 0.100(4) Uani 0.379(10) 1 d PGDU B 3
F58_1 F 0.5684(15) 0.7690(11) 0.4434(15) 0.114(4) Uani 0.379(10) 1 d PGDU B 3
F59_1 F 0.5851(16) 0.8482(17) 0.3651(10) 0.110(4) Uani 0.379(10) 1 d PGDU B 3
F60_1 F 0.6838(11) 0.8931(13) 0.4823(13) 0.116(4) Uani 0.379(10) 1 d PGDU B 3
C17_1 C 0.9203(5) 0.8871(4) 0.2547(4) 0.0491(16) Uani 1 1 d . . .
C18_1 C 0.8990(5) 0.9123(4) 0.1870(4) 0.0529(17) Uani 1 1 d . C .
H18_1 H 0.8822 0.8713 0.1411 0.064 Uiso 1 1 calc R . .
C19_1 C 0.9016(5) 0.9955(4) 0.1851(3) 0.0606(18) Uani 1 1 d DU . .
C20_1 C 0.9314(6) 1.0590(5) 0.2524(5) 0.072(2) Uani 1 1 d . C .
H20_1 H 0.9344 1.1152 0.2516 0.086 Uiso 1 1 calc R . .
C21_1 C 0.9564(6) 1.0369(4) 0.3203(3) 0.068(2) Uani 1 1 d DU . .
C22_1 C 0.9508(6) 0.9544(4) 0.3216(4) 0.0591(18) Uani 1 1 d . C .
H22_1 H 0.9679 0.9417 0.3685 0.071 Uiso 1 1 calc R . .
C23_1 C 0.8655(6) 1.0140(4) 0.1062(3) 0.081(3) Uani 0.484(4) 1 d PGDU C 1
F13_1 F 0.9331(11) 0.9910(12) 0.0636(6) 0.088(3) Uani 0.484(4) 1 d PGDU C 1
F14_1 F 0.8692(16) 1.0965(5) 0.1150(6) 0.092(3) Uani 0.484(4) 1 d PGDU C 1
F15_1 F 0.7625(8) 0.9697(10) 0.0719(7) 0.090(3) Uani 0.484(4) 1 d PGDU C 1
C24_1 C 0.9887(8) 1.1097(5) 0.3944(4) 0.104(4) Uani 0.451(4) 1 d PGDU C 1
F16_1 F 1.0257(16) 1.0810(8) 0.4547(5) 0.119(4) Uani 0.451(4) 1 d PGDU C 1
F17_1 F 0.9008(10) 1.1409(10) 0.4026(7) 0.112(4) Uani 0.451(4) 1 d PGDU C 1
F18_1 F 1.0682(13) 1.1705(8) 0.3888(8) 0.124(4) Uani 0.451(4) 1 d PGDU C 1
C37_1 C 0.8698(8) 1.0171(6) 0.1074(4) 0.081(4) Uani 0.352(10) 1 d PGDU C 2
F37_1 F 0.8251(15) 1.0846(9) 0.1155(8) 0.090(4) Uani 0.352(10) 1 d PGDU C 2
F38_1 F 0.7978(15) 0.9516(8) 0.0561(7) 0.088(3) Uani 0.352(10) 1 d PGDU C 2
F39_1 F 0.9614(10) 1.0348(13) 0.0839(8) 0.090(3) Uani 0.352(10) 1 d PGDU C 2
C38_1 C 0.9913(11) 1.1065(6) 0.3958(5) 0.104(5) Uani 0.322(10) 1 d PGDU C 2
F40_1 F 1.0233(19) 1.1824(7) 0.3837(10) 0.120(5) Uani 0.322(10) 1 d PGDU C 2
F41_1 F 1.0749(17) 1.0912(12) 0.4439(8) 0.119(5) Uani 0.322(10) 1 d PGDU C 2
F42_1 F 0.9063(15) 1.1071(13) 0.4274(10) 0.117(4) Uani 0.322(10) 1 d PGDU C 2
C45_1 C 0.8693(14) 1.0183(11) 0.1084(6) 0.081(4) Uani 0.164(10) 1 d PGDU C 3
F61_1 F 0.883(4) 0.9593(18) 0.0521(8) 0.088(4) Uani 0.164(10) 1 d PGDU C 3
F62_1 F 0.932(3) 1.0930(16) 0.1116(14) 0.093(4) Uani 0.164(10) 1 d PGDU C 3
F63_1 F 0.7637(17) 1.023(3) 0.0938(16) 0.090(4) Uani 0.164(10) 1 d PGDU C 3
C46_1 C 0.9978(13) 1.0986(8) 0.4008(5) 0.104(5) Uani 0.227(10) 1 d PGDU C 3
F64_1 F 0.967(3) 1.1716(12) 0.4008(13) 0.118(4) Uani 0.227(10) 1 d PGDU C 3
F65_1 F 0.958(3) 1.0649(17) 0.4518(8) 0.117(5) Uani 0.227(10) 1 d PGDU C 3
F66_1 F 1.1079(13) 1.114(2) 0.4210(12) 0.123(5) Uani 0.227(10) 1 d PGDU C 3
C25_1 C 1.0516(5) 0.7873(4) 0.2761(4) 0.0477(15) Uani 1 1 d . . .
C26_1 C 1.1044(6) 0.7679(4) 0.2186(4) 0.0576(18) Uani 1 1 d . D .
H26_1 H 1.0625 0.7514 0.1684 0.069 Uiso 1 1 calc R . .
C27_1 C 1.2178(6) 0.7722(4) 0.2330(3) 0.0618(19) Uani 1 1 d DU . .
C28_1 C 1.2831(7) 0.7974(6) 0.3064(5) 0.075(2) Uani 1 1 d . D .
H28_1 H 1.3585 0.8001 0.3163 0.090 Uiso 1 1 calc R . .
C29_1 C 1.2338(5) 0.8183(5) 0.3648(3) 0.068(2) Uani 1 1 d DU . .
C30_1 C 1.1204(6) 0.8129(5) 0.3495(4) 0.0583(18) Uani 1 1 d . D .
H30_1 H 1.0894 0.8270 0.3902 0.070 Uiso 1 1 calc R . .
C31_1 C 1.2701(6) 0.7458(5) 0.1661(3) 0.090(4) Uani 0.506(4) 1 d PGDU D 1
F19_1 F 1.3763(10) 0.7862(18) 0.1852(9) 0.099(4) Uani 0.506(4) 1 d PGDU D 1
F20_1 F 1.2167(19) 0.7651(17) 0.1043(7) 0.100(3) Uani 0.506(4) 1 d PGDU D 1
F21_1 F 1.262(2) 0.6623(6) 0.1512(11) 0.105(4) Uani 0.506(4) 1 d PGDU D 1
C32_1 C 1.3103(6) 0.8449(6) 0.4469(3) 0.096(4) Uani 0.416(4) 1 d PGDU D 1
F22_1 F 1.2517(10) 0.8640(13) 0.4973(5) 0.101(4) Uani 0.416(4) 1 d PGDU D 1
F23_1 F 1.3899(12) 0.9124(9) 0.4539(7) 0.106(4) Uani 0.416(4) 1 d PGDU D 1
F24_1 F 1.3557(13) 0.7808(8) 0.4598(7) 0.105(4) Uani 0.416(4) 1 d PGDU D 1
C39_1 C 1.2708(11) 0.7407(9) 0.1677(6) 0.089(4) Uani 0.241(19) 1 d PGDU D 2
F43_1 F 1.216(3) 0.6616(12) 0.1306(16) 0.104(4) Uani 0.241(19) 1 d PGDU D 2
F44_1 F 1.3767(14) 0.742(3) 0.1960(11) 0.100(4) Uani 0.241(19) 1 d PGDU D 2
F45_1 F 1.264(3) 0.7904(18) 0.1196(15) 0.099(4) Uani 0.241(19) 1 d PGDU D 2
C40_1 C 1.3038(8) 0.8526(7) 0.4488(4) 0.096(5) Uani 0.334(9) 1 d PGDU D 2
F46_1 F 1.4076(9) 0.8860(13) 0.4498(8) 0.105(4) Uani 0.334(9) 1 d PGDU D 2
F47_1 F 1.3023(18) 0.7885(9) 0.4819(8) 0.104(4) Uani 0.334(9) 1 d PGDU D 2
F48_1 F 1.2622(14) 0.9118(12) 0.4865(7) 0.097(4) Uani 0.334(9) 1 d PGDU D 2
C47_1 C 1.2684(11) 0.7464(9) 0.1652(6) 0.089(4) Uani 0.253(19) 1 d PGDU D 3
F67_1 F 1.1913(17) 0.727(2) 0.0994(7) 0.099(4) Uani 0.253(19) 1 d PGDU D 3
F68_1 F 1.310(3) 0.6787(17) 0.1703(15) 0.102(4) Uani 0.253(19) 1 d PGDU D 3
F69_1 F 1.349(2) 0.8095(14) 0.1650(17) 0.100(4) Uani 0.253(19) 1 d PGDU D 3
C48_1 C 1.2994(10) 0.8516(9) 0.4491(4) 0.096(5) Uani 0.250(8) 1 d PGDU D 3
F70_1 F 1.2457(19) 0.8160(16) 0.4932(7) 0.096(4) Uani 0.250(8) 1 d PGDU D 3
F71_1 F 1.3989(14) 0.834(2) 0.4586(10) 0.106(4) Uani 0.250(8) 1 d PGDU D 3
F72_1 F 1.313(2) 0.9355(9) 0.4717(9) 0.106(4) Uani 0.250(8) 1 d PGDU D 3
Cl1 Cl 0.663(3) 0.738(2) 0.6393(19) 0.355(7) Uani 0.530(15) 1 d PDU E 1
Cl2 Cl 0.498(2) 0.6188(15) 0.5205(11) 0.365(7) Uani 0.530(15) 1 d PDU E 1
C32 C 0.591(5) 0.634(3) 0.607(2) 0.358(7) Uani 0.530(15) 1 d PDU E 1
H32A H 0.6423 0.5969 0.6012 0.429 Uiso 0.530(15) 1 calc PR E 1
H32B H 0.5521 0.6188 0.6435 0.429 Uiso 0.530(15) 1 calc PR E 1
Cl3 Cl 0.004(2) 0.4937(17) 0.2892(12) 0.361(7) Uani 0.472(8) 1 d PDU F 1
Cl4 Cl 0.1951(19) 0.4571(16) 0.3453(11) 0.363(8) Uani 0.472(8) 1 d PDU F 1
C33 C 0.134(3) 0.5420(17) 0.347(4) 0.362(7) Uani 0.472(8) 1 d PDU F 1
H33A H 0.1722 0.5842 0.3267 0.434 Uiso 0.472(8) 1 calc PR F 1
H3B H 0.1311 0.5682 0.3983 0.434 Uiso 0.472(8) 1 calc PR F 1
Cl5 Cl 0.116(2) 0.5626(15) 0.2794(10) 0.352(7) Uani 0.528(8) 1 d PDU F 2
Cl6 Cl 0.228(2) 0.5605(15) 0.4197(10) 0.371(7) Uani 0.528(8) 1 d PDU F 2
C34 C 0.191(5) 0.6271(14) 0.3657(17) 0.359(7) Uani 0.528(8) 1 d PDU F 2
H34A H 0.2555 0.6636 0.3605 0.430 Uiso 0.528(8) 1 calc PR F 2
H34B H 0.1466 0.6621 0.3884 0.430 Uiso 0.528(8) 1 calc PR F 2
Cl7 Cl 0.648(3) 0.702(3) 0.622(2) 0.352(7) Uani 0.470(15) 1 d PDU E 2
Cl8 Cl 0.451(2) 0.5755(18) 0.5567(13) 0.364(7) Uani 0.470(15) 1 d PDU E 2
C35 C 0.592(2) 0.596(3) 0.580(4) 0.359(7) Uani 0.470(15) 1 d PDU E 2
H35A H 0.6177 0.5786 0.5350 0.431 Uiso 0.470(15) 1 calc PR E 2
H35B H 0.6174 0.5632 0.6155 0.431 Uiso 0.470(15) 1 calc PR E 2

loop_
_atom_site_aniso_label
_atom_site_aniso_U_11
_atom_site_aniso_U_22
_atom_site_aniso_U_33
_atom_site_aniso_U_23
_atom_site_aniso_U_13
_atom_site_aniso_U_12
Ir1 0.05350(19) 0.0628(2) 0.0728(2) 0.02544(15) 0.00615(14) 0.00915(13)
N1 0.045(3) 0.070(4) 0.052(3) 0.018(3) 0.005(3) 0.010(3)
O1 0.045(3) 0.060(3) 0.090(4) 0.025(3) 0.012(3) 0.009(2)
C1 0.066(5) 0.060(5) 0.073(6) 0.023(4) 0.000(4) 0.014(4)
C2 0.068(5) 0.066(5) 0.083(6) 0.036(4) 0.023(5) 0.016(4)
C3 0.065(5) 0.071(5) 0.057(5) 0.028(4) 0.001(4) 0.011(4)
C4 0.053(5) 0.083(6) 0.090(6) 0.038(5) 0.025(5) 0.024(4)
C5 0.115(8) 0.077(6) 0.056(5) 0.022(4) 0.023(5) 0.026(5)
C6 0.101(8) 0.096(7) 0.141(10) 0.048(7) -0.036(7) -0.007(6)
C7 0.094(8) 0.120(9) 0.146(10) 0.054(8) 0.066(7) 0.029(7)
C8 0.138(10) 0.122(9) 0.061(6) 0.029(6) 0.003(6) 0.020(7)
C9 0.084(7) 0.112(8) 0.177(12) 0.059(8) 0.043(8) 0.045(6)
C10 0.231(17) 0.119(9) 0.082(7) 0.007(7) 0.063(9) 0.043(10)
C11 0.046(4) 0.055(4) 0.062(4) 0.015(3) 0.018(3) 0.011(3)
C12 0.043(4) 0.059(4) 0.051(4) 0.010(3) 0.011(3) 0.012(3)
C13 0.050(4) 0.057(4) 0.059(4) 0.006(3) 0.007(3) 0.012(3)
C14 0.061(5) 0.056(4) 0.057(4) 0.002(4) 0.017(4) 0.005(4)
C15 0.066(5) 0.058(5) 0.086(6) 0.018(4) 0.022(4) 0.023(4)
C16 0.049(4) 0.060(5) 0.084(5) 0.015(4) 0.021(4) 0.019(4)
C17 0.077(6) 0.056(5) 0.073(5) 0.004(4) 0.007(4) 0.012(4)
C18 0.087(7) 0.079(7) 0.152(10) 0.031(7) -0.022(7) -0.012(6)
C19 0.177(13) 0.079(7) 0.136(10) -0.009(7) 0.062(10) 0.016(8)
C20 0.104(8) 0.060(5) 0.127(9) 0.024(6) 0.014(7) 0.005(5)
C21 0.045(5) 0.080(6) 0.128(8) 0.031(6) 0.019(5) 0.020(4)
C22 0.079(7) 0.120(9) 0.183(12) 0.046(9) 0.063(8) 0.020(6)
C23 0.056(6) 0.097(7) 0.137(9) 0.015(7) -0.011(6) 0.009(5)
C24 0.062(6) 0.102(8) 0.188(12) 0.035(8) 0.008(7) 0.039(6)
C25 0.054(4) 0.061(4) 0.067(5) 0.017(4) 0.000(4) 0.013(4)
C26 0.075(6) 0.094(6) 0.073(6) 0.025(5) -0.005(5) 0.011(5)
C27 0.079(7) 0.128(9) 0.093(7) 0.035(7) -0.020(6) 0.007(7)
C28 0.062(7) 0.130(9) 0.135(10) 0.046(8) -0.029(7) 0.012(6)
C29 0.053(5) 0.115(8) 0.135(10) 0.046(7) 0.020(6) 0.022(5)
C30 0.046(4) 0.075(5) 0.085(6) 0.027(4) 0.014(4) 0.016(4)
C31 0.067(6) 0.109(8) 0.089(7) 0.031(6) 0.031(5) 0.029(6)
F1 0.098(4) 0.178(6) 0.132(5) 0.059(5) 0.065(4) 0.061(4)
F2 0.142(6) 0.217(8) 0.088(4) 0.061(5) 0.038(4) 0.111(6)
F3 0.177(7) 0.149(6) 0.083(4) -0.005(4) 0.043(4) -0.041(6)
B1_1 0.041(4) 0.054(4) 0.041(4) 0.003(3) 0.005(3) 0.017(3)
C1_1 0.046(4) 0.054(4) 0.041(4) 0.009(3) 0.000(3) 0.012(3)
C2_1 0.058(4) 0.056(4) 0.059(4) 0.004(4) 0.004(4) 0.017(4)
C3_1 0.064(5) 0.062(4) 0.063(5) -0.005(4) 0.011(4) 0.015(4)
C4_1 0.069(5) 0.072(5) 0.057(5) -0.009(4) 0.001(4) 0.005(4)
C5_1 0.050(4) 0.067(5) 0.050(4) 0.005(4) 0.004(3) 0.005(4)
C6_1 0.052(4) 0.053(4) 0.051(4) 0.011(3) 0.013(3) 0.011(3)
C7_1 0.092(9) 0.080(7) 0.099(9) -0.020(7) -0.002(8) 0.022(7)
F1_1 0.137(10) 0.066(6) 0.132(9) 0.010(6) 0.004(8) 0.027(7)
F2_1 0.125(8) 0.084(6) 0.128(10) -0.018(7) 0.029(7) 0.044(6)
F3_1 0.135(9) 0.068(5) 0.127(9) -0.029(6) 0.022(8) 0.010(6)
C8_1 0.057(6) 0.095(7) 0.073(7) 0.016(6) 0.000(5) 0.006(6)
F4_1 0.057(5) 0.117(5) 0.060(5) 0.008(5) -0.005(4) 0.004(4)
F5_1 0.078(5) 0.110(7) 0.061(6) 0.030(5) -0.013(5) 0.010(5)
F6_1 0.051(5) 0.108(7) 0.089(5) 0.024(5) 0.007(4) 0.023(5)
C33_1 0.092(9) 0.079(7) 0.099(9) -0.019(8) -0.003(8) 0.023(7)
F25_1 0.135(10) 0.072(7) 0.127(9) -0.034(7) 0.020(8) 0.010(7)
F26_1 0.139(9) 0.061(5) 0.132(9) -0.005(6) 0.011(7) 0.016(6)
F27_1 0.125(9) 0.082(7) 0.129(11) -0.008(8) 0.015(8) 0.051(6)
C34_1 0.055(7) 0.095(9) 0.073(8) 0.015(8) -0.001(7) 0.007(7)
F28_1 0.072(6) 0.111(7) 0.062(7) 0.029(6) -0.014(6) 0.016(6)
F29_1 0.054(6) 0.114(8) 0.078(6) 0.018(7) 0.002(6) 0.019(6)
F30_1 0.062(7) 0.117(7) 0.059(7) 0.015(7) -0.007(6) 0.004(6)
C41_1 0.091(9) 0.078(8) 0.099(10) -0.019(8) -0.004(9) 0.024(7)
F49_1 0.130(9) 0.073(6) 0.130(9) -0.003(7) 0.014(8) 0.038(6)
F50_1 0.138(10) 0.065(6) 0.129(10) -0.016(7) 0.017(9) 0.008(7)
F51_1 0.132(10) 0.075(7) 0.129(9) -0.028(7) 0.027(8) 0.020(7)
C42_1 0.056(7) 0.094(9) 0.072(8) 0.016(8) -0.001(7) 0.007(7)
F52_1 0.069(6) 0.115(7) 0.059(6) 0.020(6) -0.010(5) 0.006(6)
F53_1 0.057(6) 0.118(7) 0.064(7) 0.013(7) -0.002(6) 0.008(6)
F54_1 0.059(7) 0.112(8) 0.078(6) 0.023(7) -0.003(6) 0.024(6)
C9_1 0.040(4) 0.050(4) 0.049(4) 0.001(3) -0.002(3) 0.004(3)
C10_1 0.046(4) 0.063(4) 0.060(5) 0.003(4) 0.005(3) 0.015(3)
C11_1 0.069(5) 0.072(5) 0.048(4) 0.009(4) 0.010(4) -0.001(4)
C12_1 0.071(5) 0.091(6) 0.035(4) -0.010(4) 0.026(4) 0.010(5)
C13_1 0.053(4) 0.085(6) 0.055(5) 0.004(4) 0.010(4) 0.014(4)
C14_1 0.046(4) 0.063(4) 0.052(4) 0.003(3) 0.006(3) 0.013(3)
C15_1 0.087(9) 0.121(10) 0.083(8) 0.044(7) 0.017(8) 0.015(8)
F7_1 0.109(8) 0.143(7) 0.091(6) 0.065(5) 0.020(6) 0.013(6)
F8_1 0.098(7) 0.145(6) 0.093(7) 0.069(6) 0.001(6) 0.030(6)
F9_1 0.118(8) 0.108(6) 0.109(8) 0.050(6) 0.017(6) 0.019(6)
C16_1 0.081(8) 0.130(11) 0.098(9) 0.022(9) 0.049(8) 0.033(7)
F10_1 0.096(7) 0.150(9) 0.097(8) -0.001(7) 0.055(6) 0.030(7)
F11_1 0.076(7) 0.142(10) 0.115(8) 0.013(8) 0.027(6) 0.049(7)
F12_1 0.105(8) 0.129(9) 0.103(10) -0.001(8) 0.047(8) 0.053(7)
C35_1 0.087(9) 0.123(10) 0.079(9) 0.048(8) 0.014(8) 0.016(8)
F31_1 0.112(9) 0.105(6) 0.103(8) 0.057(6) 0.022(7) 0.016(7)
F32_1 0.116(8) 0.132(7) 0.101(7) 0.062(6) 0.021(6) 0.009(6)
F33_1 0.102(7) 0.143(6) 0.094(7) 0.067(6) 0.008(6) 0.024(6)
C36_1 0.082(8) 0.130(11) 0.099(9) 0.022(9) 0.048(8) 0.034(8)
F34_1 0.090(7) 0.133(9) 0.109(8) 0.005(7) 0.037(7) 0.053(7)
F35_1 0.103(8) 0.144(10) 0.095(8) -0.002(8) 0.057(7) 0.027(8)
F36_1 0.082(6) 0.146(9) 0.109(8) 0.004(8) 0.039(7) 0.038(7)
C43_1 0.087(9) 0.122(10) 0.080(9) 0.047(8) 0.014(8) 0.017(9)
F55_1 0.109(8) 0.126(6) 0.104(7) 0.059(6) 0.014(6) 0.025(6)
F56_1 0.118(9) 0.113(7) 0.101(9) 0.056(7) 0.023(7) 0.008(7)
F57_1 0.107(8) 0.143(7) 0.095(7) 0.065(6) 0.009(6) 0.019(7)
C44_1 0.083(8) 0.130(10) 0.099(9) 0.021(8) 0.047(8) 0.033(8)
F58_1 0.091(7) 0.149(9) 0.099(9) -0.001(8) 0.056(7) 0.025(7)
F59_1 0.074(7) 0.141(10) 0.116(8) 0.012(8) 0.028(6) 0.051(7)
F60_1 0.108(7) 0.137(9) 0.103(8) -0.004(7) 0.049(7) 0.042(7)
C17_1 0.033(3) 0.055(4) 0.057(4) 0.011(3) 0.007(3) 0.012(3)
C18_1 0.048(4) 0.048(4) 0.057(4) 0.004(3) 0.010(3) 0.009(3)
C19_1 0.050(4) 0.058(4) 0.074(5) 0.015(4) 0.017(4) 0.014(3)
C20_1 0.059(5) 0.053(4) 0.097(6) 0.009(5) 0.014(4) 0.016(4)
C21_1 0.057(5) 0.057(5) 0.076(5) 0.001(4) 0.001(4) 0.018(4)
C22_1 0.055(4) 0.052(4) 0.056(4) 0.001(3) -0.001(3) 0.012(3)
C23_1 0.084(8) 0.065(7) 0.093(7) 0.032(6) 0.013(7) 0.015(6)
F13_1 0.085(6) 0.095(7) 0.081(5) 0.031(5) 0.017(5) 0.011(5)
F14_1 0.086(8) 0.080(5) 0.113(5) 0.042(4) 0.009(6) 0.029(5)
F15_1 0.078(6) 0.087(6) 0.095(5) 0.030(5) -0.006(5) 0.020(5)
C24_1 0.135(11) 0.052(7) 0.100(8) 0.001(6) -0.005(8) 0.025(7)
F16_1 0.151(10) 0.087(6) 0.085(5) -0.007(5) 0.005(6) 0.002(8)
F17_1 0.153(9) 0.079(7) 0.101(7) -0.003(6) 0.043(7) 0.033(7)
F18_1 0.146(10) 0.072(6) 0.114(6) -0.021(5) 0.016(7) -0.003(6)
C37_1 0.083(8) 0.067(7) 0.092(7) 0.030(6) 0.010(7) 0.016(7)
F37_1 0.082(8) 0.078(6) 0.111(6) 0.039(5) 0.002(6) 0.031(6)
F38_1 0.081(6) 0.089(6) 0.088(5) 0.032(5) 0.002(5) 0.016(6)
F39_1 0.091(7) 0.089(7) 0.094(6) 0.039(6) 0.023(5) 0.014(6)
C38_1 0.136(11) 0.052(7) 0.100(9) -0.002(6) -0.005(9) 0.024(8)
F40_1 0.142(11) 0.062(6) 0.123(7) -0.022(6) 0.019(8) 0.013(7)
F41_1 0.147(11) 0.087(7) 0.086(6) -0.003(6) -0.001(7) -0.002(8)
F42_1 0.150(9) 0.086(7) 0.096(6) -0.011(6) 0.031(6) 0.021(7)
C45_1 0.083(9) 0.067(8) 0.092(8) 0.031(7) 0.011(8) 0.015(8)
F61_1 0.083(7) 0.089(7) 0.088(6) 0.031(6) 0.013(6) 0.014(6)
F62_1 0.089(8) 0.083(7) 0.110(6) 0.040(6) 0.015(7) 0.023(7)
F63_1 0.081(7) 0.085(6) 0.102(6) 0.037(6) 0.001(6) 0.025(6)
C46_1 0.136(12) 0.051(8) 0.100(9) -0.003(7) -0.004(9) 0.024(8)
F64_1 0.147(10) 0.071(6) 0.111(6) -0.017(6) 0.026(7) 0.020(7)
F65_1 0.149(11) 0.086(8) 0.088(6) -0.006(6) 0.013(8) 0.008(8)
F66_1 0.146(10) 0.087(7) 0.097(7) -0.013(6) 0.002(7) 0.000(8)
C25_1 0.050(4) 0.051(4) 0.041(4) 0.006(3) 0.011(3) 0.018(3)
C26_1 0.056(4) 0.059(4) 0.054(4) 0.009(3) 0.009(4) 0.016(4)
C27_1 0.062(5) 0.064(5) 0.068(5) 0.016(4) 0.027(4) 0.026(4)
C28_1 0.044(4) 0.100(6) 0.085(6) 0.029(5) 0.015(4) 0.026(4)
C29_1 0.046(4) 0.092(6) 0.064(4) 0.020(4) 0.009(3) 0.018(4)
C30_1 0.042(4) 0.078(5) 0.054(4) 0.013(4) 0.008(3) 0.021(4)
C31_1 0.087(8) 0.113(9) 0.086(7) 0.021(7) 0.037(6) 0.048(7)
F19_1 0.082(6) 0.127(8) 0.118(6) 0.043(6) 0.064(5) 0.044(5)
F20_1 0.101(8) 0.130(8) 0.093(6) 0.040(5) 0.057(5) 0.034(6)
F21_1 0.095(9) 0.114(6) 0.114(7) 0.003(5) 0.032(6) 0.067(6)
C32_1 0.045(7) 0.165(12) 0.080(7) 0.039(8) 0.004(6) 0.031(8)
F22_1 0.069(5) 0.161(9) 0.066(4) 0.032(6) 0.008(4) 0.016(7)
F23_1 0.061(6) 0.152(9) 0.085(5) 0.032(6) -0.011(5) 0.002(6)
F24_1 0.063(7) 0.163(9) 0.091(6) 0.058(6) 0.003(5) 0.024(7)
C39_1 0.086(9) 0.113(10) 0.084(8) 0.022(8) 0.038(7) 0.047(8)
F43_1 0.097(9) 0.116(7) 0.110(7) 0.010(6) 0.045(7) 0.056(7)
F44_1 0.085(7) 0.119(9) 0.121(7) 0.034(7) 0.055(6) 0.052(7)
F45_1 0.092(7) 0.126(8) 0.105(6) 0.041(6) 0.059(6) 0.040(6)
C40_1 0.044(7) 0.165(12) 0.080(7) 0.041(8) -0.001(6) 0.032(8)
F46_1 0.062(6) 0.150(9) 0.085(5) 0.033(6) -0.009(5) 0.008(7)
F47_1 0.072(6) 0.161(8) 0.078(5) 0.048(6) 0.004(5) 0.020(7)
F48_1 0.060(6) 0.154(10) 0.069(5) 0.025(7) 0.011(5) 0.013(8)
C47_1 0.086(9) 0.112(10) 0.085(8) 0.021(8) 0.039(7) 0.049(8)
F67_1 0.097(8) 0.123(8) 0.099(6) 0.031(6) 0.057(6) 0.042(7)
F68_1 0.092(9) 0.114(7) 0.117(7) 0.013(6) 0.044(7) 0.062(7)
F69_1 0.088(7) 0.122(8) 0.118(7) 0.043(7) 0.058(7) 0.042(7)
C48_1 0.043(7) 0.165(12) 0.080(7) 0.040(8) -0.002(7) 0.032(8)
F70_1 0.066(6) 0.156(10) 0.065(5) 0.039(7) 0.008(5) 0.022(8)
F71_1 0.063(6) 0.158(9) 0.088(5) 0.042(6) -0.004(5) 0.016(7)
F72_1 0.069(6) 0.154(9) 0.077(5) 0.025(6) 0.001(5) 0.008(7)
Cl1 0.434(14) 0.40(2) 0.248(13) 0.102(11) 0.159(10) 0.028(14)
Cl2 0.440(15) 0.41(2) 0.252(12) 0.076(10) 0.161(10) 0.034(14)
C32 0.436(15) 0.40(2) 0.248(13) 0.085(11) 0.166(10) 0.033(14)
Cl3 0.48(2) 0.387(17) 0.285(11) 0.089(11) 0.159(13) 0.199(15)
Cl4 0.50(2) 0.387(17) 0.274(12) 0.100(12) 0.144(14) 0.200(16)
C33 0.479(19) 0.390(16) 0.285(11) 0.092(11) 0.152(13) 0.205(15)
Cl5 0.47(2) 0.378(16) 0.286(11) 0.095(11) 0.154(13) 0.211(15)
Cl6 0.49(2) 0.397(17) 0.295(11) 0.091(11) 0.146(13) 0.206(15)
C34 0.47(2) 0.387(17) 0.287(12) 0.090(11) 0.155(13) 0.209(15)
Cl7 0.432(14) 0.40(2) 0.240(12) 0.083(11) 0.175(10) 0.036(14)
Cl8 0.439(15) 0.40(2) 0.257(13) 0.068(11) 0.162(11) 0.040(14)
C35 0.437(15) 0.40(2) 0.249(13) 0.080(11) 0.166(10) 0.035(14)

loop_
_atom_type_symbol
_atom_type_description
_atom_type_scat_dispersion_real
_atom_type_scat_dispersion_imag
_atom_type_scat_source
C C 0.0033 0.0016 'International Tables Vol C Tables 4.2.6.8 and 6.1.1.4'
H H 0.0000 0.0000 'International Tables Vol C Tables 4.2.6.8 and 6.1.1.4'
B B 0.0013 0.0007 'International Tables Vol C Tables 4.2.6.8 and 6.1.1.4'
N N 0.0061 0.0033 'International Tables Vol C Tables 4.2.6.8 and 6.1.1.4'
O O 0.0106 0.0060 'International Tables Vol C Tables 4.2.6.8 and 6.1.1.4'
F F 0.0171 0.0103 'International Tables Vol C Tables 4.2.6.8 and 6.1.1.4'
Cl Cl 0.1484 0.1585 'International Tables Vol C Tables 4.2.6.8 and 6.1.1.4'
Ir Ir -1.4442 7.9887 'International Tables Vol C Tables 4.2.6.8 and 6.1.1.4'

loop_
_exptl_crystal_face_index_h
_exptl_crystal_face_index_k
_exptl_crystal_face_index_l
_exptl_crystal_face_perp_dist
0.00 -1.00 -1.00 0.1000
0.00 1.00 1.00 0.0900
-1.00 0.00 -1.00 0.1500
-1.00 1.00 1.00 0.1100
1.00 -1.00 -1.00 0.1100
0.00 -2.00 1.00 0.0500
0.00 2.00 -1.00 0.0600
0.00 1.00 -2.00 0.0800
0.00 -1.00 2.00 0.0700
2.00 1.00 -2.00 0.1500
1.00 2.00 2.00 0.1200

loop_
_geom_angle_atom_site_label_1
_geom_angle_atom_site_label_2
_geom_angle_atom_site_label_3
_geom_angle
N1 Ir1 O1 77.9(2)
N1 Ir1 C5 133.6(3)
O1 Ir1 C5 125.4(3)
N1 Ir1 C4 112.3(3)
O1 Ir1 C4 165.2(3)
C5 Ir1 C4 39.8(3)
N1 Ir1 C3 120.7(3)
O1 Ir1 C3 145.7(3)
C5 Ir1 C3 64.9(3)
C4 Ir1 C3 38.7(3)
N1 Ir1 C1 169.8(3)
O1 Ir1 C1 102.1(3)
C5 Ir1 C1 38.7(3)
C4 Ir1 C1 65.9(3)
C3 Ir1 C1 64.8(3)
N1 Ir1 C2 151.3(3)
O1 Ir1 C2 111.2(3)
C5 Ir1 C2 64.5(3)
C4 Ir1 C2 65.4(3)
C3 Ir1 C2 38.8(3)
C1 Ir1 C2 38.2(3)
C12 N1 C25 117.6(6)
C12 N1 Ir1 116.6(4)
C25 N1 Ir1 125.4(5)
C11 O1 Ir1 115.6(4)
C2 C1 C5 107.8(7)
C2 C1 C6 125.3(9)
C5 C1 C6 126.9(9)
C2 C1 Ir1 71.2(5)
C5 C1 Ir1 69.5(5)
C6 C1 Ir1 124.0(6)
C1 C2 C3 108.0(7)
C1 C2 C7 124.9(9)
C3 C2 C7 127.1(9)
C1 C2 Ir1 70.6(5)
C3 C2 Ir1 69.9(4)
C7 C2 Ir1 124.9(6)
C4 C3 C2 109.2(7)
C4 C3 C8 126.1(8)
C2 C3 C8 124.7(8)
C4 C3 Ir1 70.6(4)
C2 C3 Ir1 71.3(4)
C8 C3 Ir1 125.8(6)
C3 C4 C5 105.8(7)
C3 C4 C9 126.8(9)
C5 C4 C9 127.2(9)
C3 C4 Ir1 70.7(4)
C5 C4 Ir1 69.4(5)
C9 C4 Ir1 128.7(7)
C1 C5 C4 109.2(7)
C1 C5 C10 125.2(10)
C4 C5 C10 125.6(10)
C1 C5 Ir1 71.9(5)
C4 C5 Ir1 70.8(5)
C10 C5 Ir1 125.2(7)
C1 C6 H6A 109.5
C1 C6 H6B 109.5
H6A C6 H6B 109.5
C1 C6 H6C 109.5
H6A C6 H6C 109.5
H6B C6 H6C 109.5
C2 C7 H7A 109.5
C2 C7 H7B 109.5
H7A C7 H7B 109.5
C2 C7 H7C 109.5
H7A C7 H7C 109.5
H7B C7 H7C 109.5
C3 C8 H8A 109.5
C3 C8 H8B 109.5
H8A C8 H8B 109.5
C3 C8 H8C 109.5
H8A C8 H8C 109.5
H8B C8 H8C 109.5
C4 C9 H9A 109.5
C4 C9 H9B 109.5
H9A C9 H9B 109.5
C4 C9 H9C 109.5
H9A C9 H9C 109.5
H9B C9 H9C 109.5
C5 C10 H10A 109.5
C5 C10 H10B 109.5
H10A C10 H10B 109.5
C5 C10 H10C 109.5
H10A C10 H10C 109.5
H10B C10 H10C 109.5
O1 C11 C16 123.2(6)
O1 C11 C12 116.5(6)
C16 C11 C12 120.3(6)
N1 C12 C13 126.5(6)
N1 C12 C11 112.8(6)
C13 C12 C11 120.7(6)
C14 C13 C12 120.3(7)
C14 C13 H13 119.8
C12 C13 H13 119.8
C13 C14 C15 117.7(7)
C13 C14 C17 123.7(7)
C15 C14 C17 118.6(7)
C16 C15 C14 125.6(7)
C16 C15 H15 117.2
C14 C15 H15 117.2
C15 C16 C11 115.3(7)
C15 C16 C21 123.9(7)
C11 C16 C21 120.7(7)
C14 C17 C19 109.2(8)
C14 C17 C20 109.4(7)
C19 C17 C20 108.3(8)
C14 C17 C18 112.1(7)
C19 C17 C18 110.5(9)
C20 C17 C18 107.3(8)
C17 C18 H18A 109.5
C17 C18 H18B 109.5
H18A C18 H18B 109.5
C17 C18 H18C 109.5
H18A C18 H18C 109.5
H18B C18 H18C 109.5
C17 C19 H19A 109.5
C17 C19 H19B 109.5
H19A C19 H19B 109.5
C17 C19 H19C 109.5
H19A C19 H19C 109.5
H19B C19 H19C 109.5
C17 C20 H20A 109.5
C17 C20 H20B 109.5
H20A C20 H20B 109.5
C17 C20 H20C 109.5
H20A C20 H20C 109.5
H20B C20 H20C 109.5
C23 C21 C16 110.4(7)
C23 C21 C24 107.1(9)
C16 C21 C24 111.2(7)
C23 C21 C22 109.3(9)
C16 C21 C22 109.1(8)
C24 C21 C22 109.7(8)
C21 C22 H22A 109.5
C21 C22 H22B 109.5
H22A C22 H22B 109.5
C21 C22 H22C 109.5
H22A C22 H22C 109.5
H22B C22 H22C 109.5
C21 C23 H23A 109.5
C21 C23 H23B 109.5
H23A C23 H23B 109.5
C21 C23 H23C 109.5
H23A C23 H23C 109.5
H23B C23 H23C 109.5
C21 C24 H24A 109.5
C21 C24 H24B 109.5
H24A C24 H24B 109.5
C21 C24 H24C 109.5
H24A C24 H24C 109.5
H24B C24 H24C 109.5
C26 C25 C30 120.5(8)
C26 C25 N1 117.1(7)
C30 C25 N1 122.4(7)
C27 C26 C25 120.2(10)
C27 C26 H26 119.9
C25 C26 H26 119.9
C26 C27 C28 120.5(10)
C26 C27 H27 119.7
C28 C27 H27 119.7
C27 C28 C29 119.8(9)
C27 C28 H28 120.1
C29 C28 H28 120.1
C28 C29 C30 120.8(10)
C28 C29 H29 119.6
C30 C29 H29 119.6
C29 C30 C25 118.0(8)
C29 C30 C31 119.5(8)
C25 C30 C31 122.4(7)
F1 C31 F2 105.3(8)
F1 C31 F3 107.3(9)
F2 C31 F3 104.8(9)
F1 C31 C30 113.6(8)
F2 C31 C30 112.4(8)
F3 C31 C30 112.7(8)
C1_1 B1_1 C25_1 112.7(5)
C1_1 B1_1 C17_1 113.0(5)
C25_1 B1_1 C17_1 103.9(5)
C1_1 B1_1 C9_1 105.1(5)
C25_1 B1_1 C9_1 112.1(5)
C17_1 B1_1 C9_1 110.3(5)
C2_1 C1_1 C6_1 114.6(6)
C2_1 C1_1 B1_1 123.3(6)
C6_1 C1_1 B1_1 121.7(6)
C3_1 C2_1 C1_1 122.7(6)
C3_1 C2_1 H2_1 118.6
C1_1 C2_1 H2_1 118.6
C4_1 C3_1 C2_1 121.5(6)
C4_1 C3_1 C41_1 116.1(8)
C2_1 C3_1 C41_1 122.3(8)
C4_1 C3_1 C33_1 119.3(7)
C2_1 C3_1 C33_1 119.2(7)
C4_1 C3_1 C7_1 120.7(6)
C2_1 C3_1 C7_1 117.7(6)
C3_1 C4_1 C5_1 118.1(6)
C3_1 C4_1 H4_1 121.0
C5_1 C4_1 H4_1 121.0
C6_1 C5_1 C4_1 120.1(6)
C6_1 C5_1 C42_1 120.3(7)
C4_1 C5_1 C42_1 119.6(8)
C6_1 C5_1 C8_1 119.4(5)
C4_1 C5_1 C8_1 120.4(6)
C6_1 C5_1 C34_1 117.8(7)
C4_1 C5_1 C34_1 121.7(7)
C5_1 C6_1 C1_1 122.9(6)
C5_1 C6_1 H6_1 118.6
C1_1 C6_1 H6_1 118.6
F1_1 C7_1 F2_1 109.5
F1_1 C7_1 F3_1 109.5
F2_1 C7_1 F3_1 109.5
F1_1 C7_1 C3_1 109.8(6)
F2_1 C7_1 C3_1 108.2(6)
F3_1 C7_1 C3_1 110.3(6)
F4_1 C8_1 F5_1 109.5
F4_1 C8_1 F6_1 109.5
F5_1 C8_1 F6_1 109.5
F4_1 C8_1 C5_1 110.0(5)
F5_1 C8_1 C5_1 109.1(5)
F6_1 C8_1 C5_1 109.3(5)
F27_1 C33_1 F26_1 109.5
F27_1 C33_1 F25_1 109.5
F26_1 C33_1 F25_1 109.5
F27_1 C33_1 C3_1 109.6(7)
F26_1 C33_1 C3_1 109.4(7)
F25_1 C33_1 C3_1 109.3(6)
F29_1 C34_1 F30_1 109.5
F29_1 C34_1 F28_1 109.5
F30_1 C34_1 F28_1 109.5
F29_1 C34_1 C5_1 109.4(7)
F30_1 C34_1 C5_1 109.6(7)
F28_1 C34_1 C5_1 109.4(7)
F49_1 C41_1 F50_1 108.6
F49_1 C41_1 F51_1 108.6
F50_1 C41_1 F51_1 108.6
F49_1 C41_1 C3_1 110.3(7)
F50_1 C41_1 C3_1 110.8(7)
F51_1 C41_1 C3_1 109.9(7)
F54_1 C42_1 F52_1 108.2
F54_1 C42_1 F53_1 108.2
F52_1 C42_1 F53_1 108.2
F54_1 C42_1 C5_1 110.9(7)
F52_1 C42_1 C5_1 110.3(7)
F53_1 C42_1 C5_1 110.9(7)
C14_1 C9_1 C10_1 115.6(7)
C14_1 C9_1 B1_1 122.0(6)
C10_1 C9_1 B1_1 122.1(6)
C11_1 C10_1 C9_1 122.1(7)
C11_1 C10_1 H10_1 119.0
C9_1 C10_1 H10_1 119.0
C12_1 C11_1 C10_1 120.9(6)
C12_1 C11_1 C43_1 118.3(8)
C10_1 C11_1 C43_1 120.5(8)
C12_1 C11_1 C35_1 121.6(7)
C10_1 C11_1 C35_1 117.2(7)
C12_1 C11_1 C15_1 119.8(6)
C10_1 C11_1 C15_1 119.3(6)
C11_1 C12_1 C13_1 118.3(6)
C11_1 C12_1 H12_1 120.8
C13_1 C12_1 H12_1 120.8
C14_1 C13_1 C12_1 120.7(6)
C14_1 C13_1 C16_1 117.2(7)
C12_1 C13_1 C16_1 122.1(7)
C14_1 C13_1 C44_1 121.5(7)
C12_1 C13_1 C44_1 117.7(7)
C14_1 C13_1 C36_1 121.0(8)
C12_1 C13_1 C36_1 118.3(8)
C13_1 C14_1 C9_1 122.3(7)
C13_1 C14_1 H14_1 118.8
C9_1 C14_1 H14_1 118.8
F7_1 C15_1 F9_1 109.5
F7_1 C15_1 F8_1 109.5
F9_1 C15_1 F8_1 109.5
F7_1 C15_1 C11_1 109.4(6)
F9_1 C15_1 C11_1 109.1(6)
F8_1 C15_1 C11_1 109.9(6)
F11_1 C16_1 F12_1 109.5
F11_1 C16_1 F10_1 109.5
F12_1 C16_1 F10_1 109.5
F11_1 C16_1 C13_1 108.3(6)
F12_1 C16_1 C13_1 109.3(6)
F10_1 C16_1 C13_1 110.9(6)
F31_1 C35_1 F32_1 109.5
F31_1 C35_1 F33_1 109.5
F32_1 C35_1 F33_1 109.5
F31_1 C35_1 C11_1 109.8(7)
F32_1 C35_1 C11_1 109.4(7)
F33_1 C35_1 C11_1 109.2(7)
F34_1 C36_1 F36_1 109.5
F34_1 C36_1 F35_1 109.5
F36_1 C36_1 F35_1 109.5
F34_1 C36_1 C13_1 109.8(7)
F36_1 C36_1 C13_1 109.1(7)
F35_1 C36_1 C13_1 109.6(7)
F55_1 C43_1 F57_1 107.8
F55_1 C43_1 F56_1 107.7
F57_1 C43_1 F56_1 107.8
F55_1 C43_1 C11_1 111.9(7)
F57_1 C43_1 C11_1 110.5(7)
F56_1 C43_1 C11_1 111.0(7)
F60_1 C44_1 F59_1 108.9
F60_1 C44_1 F58_1 110.0
F59_1 C44_1 F58_1 108.9
F60_1 C44_1 C13_1 108.5(6)
F59_1 C44_1 C13_1 110.7(6)
F58_1 C44_1 C13_1 109.7(6)
C18_1 C17_1 C22_1 114.5(6)
C18_1 C17_1 B1_1 124.6(6)
C22_1 C17_1 B1_1 120.7(6)
C19_1 C18_1 C17_1 122.9(6)
C19_1 C18_1 H18_1 118.6
C17_1 C18_1 H18_1 118.6
C18_1 C19_1 C20_1 120.3(6)
C18_1 C19_1 C45_1 120.3(8)
C20_1 C19_1 C45_1 119.4(8)
C18_1 C19_1 C37_1 119.5(6)
C20_1 C19_1 C37_1 120.2(6)
C18_1 C19_1 C23_1 117.8(6)
C20_1 C19_1 C23_1 121.9(6)
C21_1 C20_1 C19_1 118.4(7)
C21_1 C20_1 H20_1 120.8
C19_1 C20_1 H20_1 120.8
C22_1 C21_1 C20_1 120.8(6)
C22_1 C21_1 C38_1 119.7(7)
C20_1 C21_1 C38_1 119.4(7)
C22_1 C21_1 C46_1 112.9(8)
C20_1 C21_1 C46_1 126.2(8)
C22_1 C21_1 C24_1 122.2(7)
C20_1 C21_1 C24_1 116.9(6)
C21_1 C22_1 C17_1 123.0(7)
C21_1 C22_1 H22_1 118.5
C17_1 C22_1 H22_1 118.5
F15_1 C23_1 F14_1 109.5
F15_1 C23_1 F13_1 109.5
F14_1 C23_1 F13_1 109.5
F15_1 C23_1 C19_1 108.9(5)
F14_1 C23_1 C19_1 109.9(6)
F13_1 C23_1 C19_1 109.5(5)
F16_1 C24_1 F18_1 109.5
F16_1 C24_1 F17_1 109.5
F18_1 C24_1 F17_1 109.5
F16_1 C24_1 C21_1 110.3(6)
F18_1 C24_1 C21_1 108.6(6)
F17_1 C24_1 C21_1 109.6(6)
F38_1 C37_1 F39_1 109.5
F38_1 C37_1 F37_1 109.5
F39_1 C37_1 F37_1 109.5
F38_1 C37_1 C19_1 110.5(6)
F39_1 C37_1 C19_1 108.3(6)
F37_1 C37_1 C19_1 109.6(6)
F40_1 C38_1 F41_1 108.9
F40_1 C38_1 F42_1 108.9
F41_1 C38_1 F42_1 108.9
F40_1 C38_1 C21_1 110.6(7)
F41_1 C38_1 C21_1 109.9(7)
F42_1 C38_1 C21_1 109.6(7)
F62_1 C45_1 F63_1 109.0
F62_1 C45_1 F61_1 109.0
F63_1 C45_1 F61_1 109.0
F62_1 C45_1 C19_1 109.9(7)
F63_1 C45_1 C19_1 109.6(7)
F61_1 C45_1 C19_1 110.5(7)
F66_1 C46_1 F64_1 108.9
F66_1 C46_1 F65_1 108.9
F64_1 C46_1 F65_1 108.9
F66_1 C46_1 C21_1 108.3(7)
F64_1 C46_1 C21_1 110.8(7)
F65_1 C46_1 C21_1 111.1(7)
C26_1 C25_1 C30_1 114.9(6)
C26_1 C25_1 B1_1 123.3(6)
C30_1 C25_1 B1_1 121.5(6)
C25_1 C26_1 C27_1 122.9(6)
C25_1 C26_1 H26_1 118.6
C27_1 C26_1 H26_1 118.6
C28_1 C27_1 C26_1 120.5(6)
C28_1 C27_1 C47_1 120.5(7)
C26_1 C27_1 C47_1 119.0(7)
C28_1 C27_1 C31_1 119.6(6)
C26_1 C27_1 C31_1 119.9(6)
C28_1 C27_1 C39_1 118.4(7)
C26_1 C27_1 C39_1 120.9(7)
C27_1 C28_1 C29_1 118.3(6)
C27_1 C28_1 H28_1 120.9
C29_1 C28_1 H28_1 120.9
C28_1 C29_1 C30_1 120.5(6)
C28_1 C29_1 C48_1 123.0(7)
C30_1 C29_1 C48_1 116.5(7)
C28_1 C29_1 C32_1 116.6(6)
C30_1 C29_1 C32_1 122.9(6)
C28_1 C29_1 C40_1 121.0(7)
C30_1 C29_1 C40_1 118.4(6)
C25_1 C30_1 C29_1 122.9(6)
C25_1 C30_1 H30_1 118.6
C29_1 C30_1 H30_1 118.6
F21_1 C31_1 F19_1 109.5
F21_1 C31_1 F20_1 109.5
F19_1 C31_1 F20_1 109.5
F21_1 C31_1 C27_1 108.7(5)
F19_1 C31_1 C27_1 109.7(5)
F20_1 C31_1 C27_1 110.0(5)
F22_1 C32_1 F23_1 109.5
F22_1 C32_1 F24_1 109.5
F23_1 C32_1 F24_1 109.5
F22_1 C32_1 C29_1 109.9(6)
F23_1 C32_1 C29_1 109.4(6)
F24_1 C32_1 C29_1 109.1(6)
F44_1 C39_1 F45_1 109.5
F44_1 C39_1 F43_1 109.5
F45_1 C39_1 F43_1 109.5
F44_1 C39_1 C27_1 110.1(7)
F45_1 C39_1 C27_1 109.9(7)
F43_1 C39_1 C27_1 108.4(7)
F47_1 C40_1 F48_1 109.5
F47_1 C40_1 F46_1 109.5
F48_1 C40_1 F46_1 109.5
F47_1 C40_1 C29_1 108.9(6)
F48_1 C40_1 C29_1 110.3(6)
F46_1 C40_1 C29_1 109.2(7)
F68_1 C47_1 F69_1 108.6
F68_1 C47_1 F67_1 108.6
F69_1 C47_1 F67_1 108.6
F68_1 C47_1 C27_1 110.0(7)
F69_1 C47_1 C27_1 110.6(7)
F67_1 C47_1 C27_1 110.4(7)
F70_1 C48_1 F71_1 108.6
F70_1 C48_1 F72_1 108.6
F71_1 C48_1 F72_1 108.6
F70_1 C48_1 C29_1 110.4(7)
F71_1 C48_1 C29_1 110.4(7)
F72_1 C48_1 C29_1 110.2(7)
Cl2 C32 Cl1 109.8(12)
Cl2 C32 H32A 109.7
Cl1 C32 H32A 109.7
Cl2 C32 H32B 109.7
Cl1 C32 H32B 109.7
H32A C32 H32B 108.2
Cl4 C33 Cl3 101.2(11)
Cl4 C33 H33A 111.5
Cl3 C33 H33A 111.5
Cl4 C33 H3B 111.5
Cl3 C33 H3B 111.5
H33A C33 H3B 109.3
Cl6 C34 Cl5 105.2(11)
Cl6 C34 H34A 110.7
Cl5 C34 H34A 110.7
Cl6 C34 H34B 110.7
Cl5 C34 H34B 110.7
H34A C34 H34B 108.8
Cl8 C35 Cl7 110.3(12)
Cl8 C35 H35A 109.6
Cl7 C35 H35A 109.6
Cl8 C35 H35B 109.6
Cl7 C35 H35B 109.6
H35A C35 H35B 108.1

loop_
_geom_bond_atom_site_label_1
_geom_bond_atom_site_label_2
_geom_bond_distance
Ir1 N1 2.010(6)
Ir1 O1 2.045(5)
Ir1 C5 2.119(9)
Ir1 C4 2.138(8)
Ir1 C3 2.140(7)
Ir1 C1 2.150(8)
Ir1 C2 2.158(8)
N1 C12 1.343(9)
N1 C25 1.456(9)
O1 C11 1.287(8)
C1 C2 1.411(12)
C1 C5 1.413(13)
C1 C6 1.508(12)
C2 C3 1.428(11)
C2 C7 1.500(12)
C3 C4 1.418(11)
C3 C8 1.513(11)
C4 C5 1.447(12)
C4 C9 1.474(12)
C5 C10 1.538(13)
C6 H6A 0.9600
C6 H6B 0.9600
C6 H6C 0.9600
C7 H7A 0.9600
C7 H7B 0.9600
C7 H7C 0.9600
C8 H8A 0.9600
C8 H8B 0.9600
C8 H8C 0.9600
C9 H9A 0.9600
C9 H9B 0.9600
C9 H9C 0.9600
C10 H10A 0.9600
C10 H10B 0.9600
C10 H10C 0.9600
C11 C16 1.428(10)
C11 C12 1.452(9)
C12 C13 1.398(10)
C13 C14 1.363(10)
C13 H13 0.9300
C14 C15 1.454(11)
C14 C17 1.520(11)
C15 C16 1.371(10)
C15 H15 0.9300
C16 C21 1.529(11)
C17 C19 1.527(14)
C17 C20 1.529(13)
C17 C18 1.536(13)
C18 H18A 0.9600
C18 H18B 0.9600
C18 H18C 0.9600
C19 H19A 0.9600
C19 H19B 0.9600
C19 H19C 0.9600
C20 H20A 0.9600
C20 H20B 0.9600
C20 H20C 0.9600
C21 C23 1.508(14)
C21 C24 1.535(12)
C21 C22 1.554(14)
C22 H22A 0.9600
C22 H22B 0.9600
C22 H22C 0.9600
C23 H23A 0.9600
C23 H23B 0.9600
C23 H23C 0.9600
C24 H24A 0.9600
C24 H24B 0.9600
C24 H24C 0.9600
C25 C26 1.388(11)
C25 C30 1.396(11)
C26 C27 1.357(13)
C26 H26 0.9300
C27 C28 1.372(16)
C27 H27 0.9300
C28 C29 1.386(16)
C28 H28 0.9300
C29 C30 1.387(12)
C29 H29 0.9300
C30 C31 1.489(13)
C31 F1 1.309(10)
C31 F2 1.309(11)
C31 F3 1.311(11)
B1_1 C1_1 1.630(10)
B1_1 C25_1 1.637(10)
B1_1 C17_1 1.639(10)
B1_1 C9_1 1.644(11)
C1_1 C2_1 1.396(9)
C1_1 C6_1 1.404(9)
C2_1 C3_1 1.376(9)
C2_1 H2_1 0.9300
C3_1 C4_1 1.364(10)
C3_1 C41_1 1.546(6)
C3_1 C33_1 1.548(6)
C3_1 C7_1 1.559(6)
C4_1 C5_1 1.390(10)
C4_1 H4_1 0.9300
C5_1 C6_1 1.382(9)
C5_1 C42_1 1.543(6)
C5_1 C8_1 1.550(5)
C5_1 C34_1 1.553(6)
C6_1 H6_1 0.9300
C7_1 F1_1 1.3359
C7_1 F2_1 1.3360
C7_1 F3_1 1.3360
C8_1 F4_1 1.3359
C8_1 F5_1 1.3359
C8_1 F6_1 1.3359
C33_1 F27_1 1.3358
C33_1 F26_1 1.3359
C33_1 F25_1 1.3362
C34_1 F29_1 1.3360
C34_1 F30_1 1.3360
C34_1 F28_1 1.3361
C41_1 F49_1 1.3358
C41_1 F50_1 1.3359
C41_1 F51_1 1.3360
C42_1 F54_1 1.3357
C42_1 F52_1 1.3362
C42_1 F53_1 1.3363
C9_1 C14_1 1.386(10)
C9_1 C10_1 1.400(10)
C10_1 C11_1 1.381(10)
C10_1 H10_1 0.9300
C11_1 C12_1 1.364(10)
C11_1 C43_1 1.544(6)
C11_1 C35_1 1.552(6)
C11_1 C15_1 1.554(6)
C12_1 C13_1 1.382(11)
C12_1 H12_1 0.9300
C13_1 C14_1 1.378(10)
C13_1 C16_1 1.547(6)
C13_1 C44_1 1.549(6)
C13_1 C36_1 1.556(6)
C14_1 H14_1 0.9300
C15_1 F7_1 1.3359
C15_1 F9_1 1.3360
C15_1 F8_1 1.3360
C16_1 F11_1 1.3359
C16_1 F12_1 1.3360
C16_1 F10_1 1.3360
C35_1 F31_1 1.3358
C35_1 F32_1 1.3359
C35_1 F33_1 1.3359
C36_1 F34_1 1.3358
C36_1 F36_1 1.3359
C36_1 F35_1 1.3361
C43_1 F55_1 1.3360
C43_1 F57_1 1.3362
C43_1 F56_1 1.3362
C44_1 F60_1 1.3363
C44_1 F59_1 1.3363
C44_1 F58_1 1.3365
C17_1 C18_1 1.396(9)
C17_1 C22_1 1.418(9)
C18_1 C19_1 1.383(9)
C18_1 H18_1 0.9300
C19_1 C20_1 1.388(10)
C19_1 C45_1 1.543(6)
C19_1 C37_1 1.550(6)
C19_1 C23_1 1.554(6)
C20_1 C21_1 1.379(11)
C20_1 H20_1 0.9300
C21_1 C22_1 1.363(10)
C21_1 C38_1 1.543(6)
C21_1 C46_1 1.551(6)
C21_1 C24_1 1.555(6)
C22_1 H22_1 0.9300
C23_1 F15_1 1.3358
C23_1 F14_1 1.3359
C23_1 F13_1 1.3361
C24_1 F16_1 1.3357
C24_1 F18_1 1.3359
C24_1 F17_1 1.3361
C37_1 F38_1 1.3360
C37_1 F39_1 1.3360
C37_1 F37_1 1.3361
C38_1 F40_1 1.3359
C38_1 F41_1 1.3360
C38_1 F42_1 1.3360
C45_1 F62_1 1.3360
C45_1 F63_1 1.3361
C45_1 F61_1 1.3361
C46_1 F66_1 1.3360
C46_1 F64_1 1.3360
C46_1 F65_1 1.3360
C25_1 C26_1 1.389(9)
C25_1 C30_1 1.392(9)
C26_1 C27_1 1.397(9)
C26_1 H26_1 0.9300
C27_1 C28_1 1.375(10)
C27_1 C47_1 1.547(6)
C27_1 C31_1 1.550(6)
C27_1 C39_1 1.550(6)
C28_1 C29_1 1.377(10)
C28_1 H28_1 0.9300
C29_1 C30_1 1.394(9)
C29_1 C48_1 1.546(6)
C29_1 C32_1 1.555(6)
C29_1 C40_1 1.557(6)
C30_1 H30_1 0.9300
C31_1 F21_1 1.3359
C31_1 F19_1 1.3360
C31_1 F20_1 1.3361
C32_1 F22_1 1.3357
C32_1 F23_1 1.3359
C32_1 F24_1 1.3360
C39_1 F44_1 1.3359
C39_1 F45_1 1.3360
C39_1 F43_1 1.3360
C40_1 F47_1 1.3358
C40_1 F48_1 1.3359
C40_1 F46_1 1.3360
C47_1 F68_1 1.3360
C47_1 F69_1 1.3360
C47_1 F67_1 1.3361
C48_1 F70_1 1.3359
C48_1 F71_1 1.3360
C48_1 F72_1 1.3361
Cl1 C32 1.729(10)
Cl2 C32 1.723(10)
C32 H32A 0.9700
C32 H32B 0.9700
Cl3 C33 1.721(10)
Cl4 C33 1.720(10)
C33 H33A 0.9700
C33 H3B 0.9700
Cl5 C34 1.707(10)
Cl6 C34 1.703(10)
C34 H34A 0.9700
C34 H34B 0.9700
Cl7 C35 1.727(10)
Cl8 C35 1.720(10)
C35 H35A 0.9700
C35 H35B 0.9700
